data_1541884
loop_
_publ_author_name
'Guo, Jing'
'Liu, Yangbin'
'Li, Xiangqiang'
'Liu, Xiaohua'
'Lin, Lili'
'Feng, Xiaoming'

_publ_section_title
;
 Nickel(ii)-catalyzed enantioselective cyclopropanation of
 3-alkenyl-oxindoles with phenyliodonium ylide via free carbene
;
_journal_issue 4
_journal_name_full 'Chem. Sci.'
_journal_page_first 2717
_journal_paper_doi 10.1039/C5SC03658E
_journal_volume 7
_journal_year 2016
_chemical_absolute_configuration rmad
_chemical_formula_moiety 'C24 H28 I N O9'
_chemical_formula_sum 'C24 H28 I N O9'
_chemical_formula_weight 601.37
_chemical_name_systematic
;
 ?
;
_space_group_crystal_system tetragonal
_space_group_IT_number 96
_space_group_name_Hall 'P 4nw 2abw'
_space_group_name_H-M_alt 'P 43 21 2'
_symmetry_space_group_name_Hall 'P 4nw 2abw'
_symmetry_space_group_name_H-M 'P 43 21 2'
_atom_sites_solution_hydrogens geom
_atom_sites_solution_primary iterative
_audit_creation_date 2014-11-12
_audit_creation_method
;
Olex2 1.2
(compiled 2014.09.19 svn.r3010 for OlexSys, GUI svn.r4874)
;
_audit_update_record
;
2014-12-09 deposited with the CCDC.
2016-01-04 downloaded from the CCDC.
;
_cell_angle_alpha 90
_cell_angle_beta 90
_cell_angle_gamma 90
_cell_formula_units_Z 8
_cell_length_a 10.52245(15)
_cell_length_b 10.52245(15)
_cell_length_c 48.9522(16)
_cell_measurement_reflns_used 5792
_cell_measurement_temperature 293
_cell_measurement_theta_max 72.3450
_cell_measurement_theta_min 4.2870
_cell_volume 5420.1(2)
_computing_cell_refinement
;
CrysAlisPro, Agilent Technologies,
Version 1.171.37.33 (release 27-03-2014 CrysAlis171 .NET)
(compiled Mar 27 2014,17:12:48)
;
_computing_data_collection
;
CrysAlisPro, Agilent Technologies,
Version 1.171.37.33 (release 27-03-2014 CrysAlis171 .NET)
(compiled Mar 27 2014,17:12:48)
;
_computing_data_reduction
;
CrysAlisPro, Agilent Technologies,
Version 1.171.37.33 (release 27-03-2014 CrysAlis171 .NET)
(compiled Mar 27 2014,17:12:48)
;
_computing_molecular_graphics 'Olex2 (Dolomanov et al., 2009)'
_computing_publication_material 'Olex2 (Dolomanov et al., 2009)'
_computing_structure_refinement 'ShelXL (Sheldrick, 2008)'
_computing_structure_solution
;
Superflip (Palatinus & Chapuis, 2007;Palatinus & van der Lee, 2008;
Palatinus et al., 2012)
;
_diffrn_ambient_temperature 293
_diffrn_detector 'CCD plate'
_diffrn_detector_area_resol_mean 15.9595
_diffrn_detector_type EosS2
_diffrn_measured_fraction_theta_full 0.986
_diffrn_measured_fraction_theta_max 0.999
_diffrn_measurement_details
;
  1 omega  -31.00   53.00   1.0000    6.1500
omega____ theta____ kappa____ phi______ frames
    -       36.4171  -57.0000  -90.0000 84

  2 omega   18.00  106.00   1.0000    6.1500
omega____ theta____ kappa____ phi______ frames
    -       36.4171   38.0000    0.0000 88

  3 omega  -31.00   53.00   1.0000    6.1500
omega____ theta____ kappa____ phi______ frames
    -       36.4171  -57.0000   90.0000 84

  4 omega   18.00  106.00   1.0000    6.1500
omega____ theta____ kappa____ phi______ frames
    -       36.4171   38.0000  -60.0000 88

  5 omega   40.00   94.00   1.0000   24.6100
omega____ theta____ kappa____ phi______ frames
    -      108.0000  -45.0000 -180.0000 54

  6 omega   50.00  101.00   1.0000   24.6100
omega____ theta____ kappa____ phi______ frames
    -      108.0000  -94.0000  -90.0000 51

  7 omega   97.00  176.00   1.0000   24.6100
omega____ theta____ kappa____ phi______ frames
    -      108.0000   45.0000  -90.0000 79

  8 omega   49.00   75.00   1.0000   24.6100
omega____ theta____ kappa____ phi______ frames
    -      108.0000  -30.0000   30.0000 26

  9 omega   38.00   72.00   1.0000   24.6100
omega____ theta____ kappa____ phi______ frames
    -      108.0000  -30.0000   90.0000 34

 10 omega   44.00   88.00   1.0000   24.6100
omega____ theta____ kappa____ phi______ frames
    -      108.0000  -30.0000  -60.0000 44
;
_diffrn_measurement_device 'four-circle diffractometer'
_diffrn_measurement_device_type 'New Gemini, Dual, Cu at zero, EosS2'
_diffrn_measurement_method '\w scans'
_diffrn_orient_matrix_UB_11 -0.0019891000
_diffrn_orient_matrix_UB_12 0.0529647000
_diffrn_orient_matrix_UB_13 -0.0293549000
_diffrn_orient_matrix_UB_21 -0.0881634000
_diffrn_orient_matrix_UB_22 0.1085253000
_diffrn_orient_matrix_UB_23 0.0093295000
_diffrn_orient_matrix_UB_31 0.1168571000
_diffrn_orient_matrix_UB_32 0.0826891000
_diffrn_orient_matrix_UB_33 0.0065155000
_diffrn_radiation_monochromator graphite
_diffrn_radiation_probe x-ray
_diffrn_radiation_type CuK\a
_diffrn_radiation_wavelength 1.54184
_diffrn_reflns_av_R_equivalents 0.0561
_diffrn_reflns_av_unetI/netI 0.0462
_diffrn_reflns_Laue_measured_fraction_full 0.986
_diffrn_reflns_Laue_measured_fraction_max 0.999
_diffrn_reflns_limit_h_max 12
_diffrn_reflns_limit_h_min -11
_diffrn_reflns_limit_k_max 12
_diffrn_reflns_limit_k_min -8
_diffrn_reflns_limit_l_max 58
_diffrn_reflns_limit_l_min -56
_diffrn_reflns_number 14454
_diffrn_reflns_point_group_measured_fraction_full 0.977
_diffrn_reflns_point_group_measured_fraction_max 0.991
_diffrn_reflns_theta_full 67.684
_diffrn_reflns_theta_max 67.018
_diffrn_reflns_theta_min 5.545
_diffrn_source 'Enhance (Cu) X-ray Source'
_exptl_absorpt_coefficient_mu 9.710
_exptl_absorpt_correction_T_max 1.00000
_exptl_absorpt_correction_T_min 0.20879
_exptl_absorpt_correction_type multi-scan
_exptl_absorpt_process_details
;
CrysAlisPro, Agilent Technologies,
Version 1.171.37.33 (release 27-03-2014 CrysAlis171 .NET)
(compiled Mar 27 2014,17:12:48)
Empirical absorption correction using spherical harmonics,
 implemented in SCALE3 ABSPACK scaling algorithm.
;
_exptl_crystal_colour 'clear light colourless'
_exptl_crystal_colour_lustre clear
_exptl_crystal_colour_modifier light
_exptl_crystal_colour_primary colourless
_exptl_crystal_density_diffrn 1.474
_exptl_crystal_F_000 2432
_exptl_crystal_size_max 0.8
_exptl_crystal_size_mid 0.4
_exptl_crystal_size_min 0.15
_refine_diff_density_max 1.042
_refine_diff_density_min -0.775
_refine_diff_density_rms 0.100
_refine_ls_abs_structure_details
;
 Flack x determined using 1500 quotients [(I+)-(I-)]/[(I+)+(I-)]
 (Parsons, Flack and Wagner, Acta Cryst. B69 (2013) 249-259).
;
_refine_ls_abs_structure_Flack -0.007(5)
_refine_ls_extinction_method none
_refine_ls_goodness_of_fit_ref 1.037
_refine_ls_hydrogen_treatment constr
_refine_ls_matrix_type full
_refine_ls_number_parameters 324
_refine_ls_number_reflns 4801
_refine_ls_number_restraints 0
_refine_ls_restrained_S_all 1.037
_refine_ls_R_factor_all 0.0679
_refine_ls_R_factor_gt 0.0614
_refine_ls_shift/su_max 0.001
_refine_ls_shift/su_mean 0.000
_refine_ls_structure_factor_coef Fsqd
_refine_ls_weighting_details 'w=1/[\s^2^(Fo^2^)+(0.1121P)^2^+2.0027P] where P=(Fo^2^+2Fc^2^)/3'
_refine_ls_weighting_scheme calc
_refine_ls_wR_factor_gt 0.1629
_refine_ls_wR_factor_ref 0.1685
_reflns_Friedel_coverage 0.646
_reflns_Friedel_fraction_full 0.964
_reflns_Friedel_fraction_max 0.980
_reflns_number_gt 4332
_reflns_number_total 4801
_reflns_threshold_expression 'I > 2\s(I)'
_cod_data_source_file c5sc03658e2.cif
_cod_data_source_block fxm-5i(bio)
_cod_depositor_comments 'Adding full bibliography for 1541883--1541884.cif.'
_cod_database_code 1541884
_shelxl_version_number 2014-1
_shelx_space_group_comment
;
The symmetry employed for this shelxl refinement is uniquely defined
by the following loop, which should always be used as a source of
symmetry information in preference to the above space-group names.
They are only intended as comments.
;
_reflns_odcompleteness_completeness 99.73
_reflns_odcompleteness_iscentric 1
_reflns_odcompleteness_theta 66.97
_olex2_refinement_description
;
1. Fixed Uiso
 At 1.2 times of:
  All C(H) groups
 At 1.5 times of:
  All C(H,H,H) groups
2.a Ternary CH refined with riding coordinates:
 C10(H10)
2.b Aromatic/amide H refined with riding coordinates:
 C29(H29), C74(H74), C6(H6)
2.c Idealised Me refined as rotating group:
 C1(H1A,H1B,H1C), C13(H13A,H13B,H13C), C14(H14A,H14B,H14C), C15(H15A,H15B,
 H15C), C16(H16A,H16B,H16C), C3(H3A,H3B,H3C), C4(H4A,H4B,H4C), C9(H9A,H9B,H9C)
;
_olex2_submission_special_instructions 'No special instructions were received'

loop_
_space_group_symop_operation_xyz
'x, y, z'
'-y+1/2, x+1/2, z+3/4'
'-x, -y, z+1/2'
'y+1/2, -x+1/2, z+1/4'
'x+1/2, -y+1/2, -z+1/4'
'-x+1/2, y+1/2, -z+3/4'
'y, x, -z'
'-y, -x, -z+1/2'

loop_
_atom_site_label
_atom_site_type_symbol
_atom_site_fract_x
_atom_site_fract_y
_atom_site_fract_z
_atom_site_U_iso_or_equiv
_atom_site_adp_type
_atom_site_occupancy
_atom_site_site_symmetry_order
_atom_site_calc_flag
_atom_site_refinement_flags_posn
I7 I -0.00911(8) -0.28989(7) -0.38961(2) 0.0812(3) Uani 1 1 d .
O1 O -0.3214(5) -0.9712(5) -0.46582(12) 0.0550(13) Uani 1 1 d .
C27 C -0.2262(6) -0.7889(7) -0.44401(13) 0.0368(14) Uani 1 1 d .
O29 O -0.3669(6) -0.5871(6) -0.41562(10) 0.0564(14) Uani 1 1 d .
O40 O -0.1543(5) -0.7967(5) -0.50316(10) 0.0491(13) Uani 1 1 d .
O44 O -0.4310(6) -0.5135(6) -0.45643(10) 0.0593(15) Uani 1 1 d .
C12 C -0.2295(7) -0.9232(7) -0.45626(14) 0.0415(15) Uani 1 1 d .
O8 O -0.1232(7) -0.7532(6) -0.40069(12) 0.0674(18) Uani 1 1 d .
C10 C -0.3111(6) -0.6925(7) -0.45679(13) 0.0362(14) Uani 1 1 d .
H10 H -0.3588 -0.7209 -0.4729 0.043 Uiso 1 1 calc R
O12 O -0.3017(7) -0.8656(7) -0.40338(11) 0.0670(18) Uani 1 1 d .
N15 N -0.0214(5) -0.6269(5) -0.49436(11) 0.0360(11) Uani 1 1 d .
C26 C -0.1646(6) -0.6826(7) -0.46041(13) 0.0355(14) Uani 1 1 d .
C29 C 0.0755(8) -0.4391(7) -0.46993(16) 0.0466(17) Uani 1 1 d .
H29 H 0.1295 -0.4180 -0.4843 0.056 Uiso 1 1 calc R
C41 C -0.0074(8) -0.3992(7) -0.42503(14) 0.0447(15) Uani 1 1 d .
C64 C -0.0036(7) -0.5417(6) -0.47181(13) 0.0363(13) Uani 1 1 d .
C74 C 0.0736(8) -0.3680(7) -0.44643(16) 0.0487(17) Uani 1 1 d .
H74 H 0.1271 -0.2981 -0.4448 0.058 Uiso 1 1 calc R
O81 O -0.1175(5) -0.9752(5) -0.45363(13) 0.0572(14) Uani 1 1 d .
C83 C -0.0869(6) -0.5759(6) -0.45084(13) 0.0363(14) Uani 1 1 d .
C101 C -0.1159(6) -0.7129(7) -0.48886(13) 0.0365(13) Uani 1 1 d .
C104 C -0.3722(6) -0.5924(7) -0.44026(13) 0.0371(14) Uani 1 1 d .
O3 O 0.0154(5) -0.6896(5) -0.53741(10) 0.0465(11) Uani 1 1 d .
O4 O 0.1713(5) -0.5884(6) -0.51452(12) 0.0556(14) Uani 1 1 d .
C5 C 0.0686(7) -0.6311(7) -0.51641(14) 0.0427(15) Uani 1 1 d .
C6 C -0.0882(7) -0.5043(7) -0.42704(13) 0.0406(14) Uani 1 1 d .
H6 H -0.1419 -0.5259 -0.4127 0.049 Uiso 1 1 calc R
C7 C -0.2097(8) -0.7959(7) -0.41331(14) 0.0447(16) Uani 1 1 d .
C8 C -0.4963(12) -0.3980(10) -0.4460(2) 0.075(3) Uani 1 1 d .
C1 C -0.3946(14) -0.3112(11) -0.4330(3) 0.097(4) Uani 1 1 d .
H1A H -0.3654 -0.3485 -0.4162 0.145 Uiso 1 1 calc GR
H1B H -0.4309 -0.2293 -0.4293 0.145 Uiso 1 1 calc GR
H1C H -0.3243 -0.3019 -0.4453 0.145 Uiso 1 1 calc GR
C13 C -0.3105(17) -0.8747(17) -0.37407(19) 0.122(6) Uani 1 1 d .
H13A H -0.3910 -0.9111 -0.3691 0.183 Uiso 1 1 calc GR
H13B H -0.3033 -0.7914 -0.3662 0.183 Uiso 1 1 calc GR
H13C H -0.2431 -0.9276 -0.3673 0.183 Uiso 1 1 calc GR
C14 C -0.5979(12) -0.4345(14) -0.4251(3) 0.094(4) Uani 1 1 d .
H14A H -0.6594 -0.4893 -0.4336 0.141 Uiso 1 1 calc GR
H14B H -0.6394 -0.3591 -0.4186 0.141 Uiso 1 1 calc GR
H14C H -0.5588 -0.4780 -0.4101 0.141 Uiso 1 1 calc GR
C15 C -0.1039(12) -1.1039(10) -0.4625(3) 0.086(3) Uani 1 1 d .
H15A H -0.1576 -1.1186 -0.4780 0.129 Uiso 1 1 calc GR
H15B H -0.1278 -1.1602 -0.4479 0.129 Uiso 1 1 calc GR
H15C H -0.0170 -1.1193 -0.4674 0.129 Uiso 1 1 calc GR
C16 C -0.5592(19) -0.3473(17) -0.4711(3) 0.132(7) Uani 1 1 d .
H16A H -0.4957 -0.3198 -0.4838 0.198 Uiso 1 1 calc GR
H16B H -0.6125 -0.2767 -0.4663 0.198 Uiso 1 1 calc GR
H16C H -0.6101 -0.4128 -0.4793 0.198 Uiso 1 1 calc GR
C3 C 0.1970(11) -0.8136(10) -0.5530(2) 0.068(2) Uani 1 1 d .
H3A H 0.2579 -0.7700 -0.5418 0.103 Uiso 1 1 calc GR
H3B H 0.2387 -0.8472 -0.5689 0.103 Uiso 1 1 calc GR
H3C H 0.1596 -0.8819 -0.5428 0.103 Uiso 1 1 calc GR
C4 C -0.0001(12) -0.7907(12) -0.5797(2) 0.082(3) Uani 1 1 d .
H4A H -0.0267 -0.8674 -0.5707 0.122 Uiso 1 1 calc GR
H4B H 0.0394 -0.8114 -0.5968 0.122 Uiso 1 1 calc GR
H4C H -0.0726 -0.7375 -0.5829 0.122 Uiso 1 1 calc GR
C2 C 0.0939(8) -0.7213(8) -0.56176(16) 0.0501(18) Uani 1 1 d .
C9 C 0.1403(13) -0.6026(9) -0.5751(2) 0.077(3) Uani 1 1 d .
H9A H 0.0727 -0.5414 -0.5758 0.115 Uiso 1 1 calc GR
H9B H 0.1680 -0.6216 -0.5934 0.115 Uiso 1 1 calc GR
H9C H 0.2101 -0.5685 -0.5648 0.115 Uiso 1 1 calc GR

loop_
_atom_site_aniso_label
_atom_site_aniso_U_11
_atom_site_aniso_U_22
_atom_site_aniso_U_33
_atom_site_aniso_U_23
_atom_site_aniso_U_13
_atom_site_aniso_U_12
I7 0.1172(7) 0.0682(4) 0.0582(4) -0.0206(3) 0.0023(3) -0.0283(4)
O1 0.048(3) 0.047(3) 0.070(3) -0.005(3) -0.008(2) -0.011(2)
C27 0.032(3) 0.036(3) 0.043(3) -0.003(3) 0.001(3) -0.006(3)
O29 0.066(4) 0.063(3) 0.040(2) -0.001(2) 0.007(2) 0.005(3)
O40 0.052(3) 0.049(3) 0.047(2) -0.011(2) 0.010(2) -0.018(2)
O44 0.072(4) 0.063(4) 0.043(2) -0.008(3) -0.005(2) 0.033(3)
C12 0.044(4) 0.037(4) 0.044(3) 0.007(3) 0.001(3) -0.002(3)
O8 0.076(4) 0.069(4) 0.057(3) 0.009(3) -0.020(3) -0.028(3)
C10 0.033(3) 0.038(4) 0.037(3) 0.001(3) -0.001(3) -0.001(3)
O12 0.082(4) 0.078(4) 0.041(3) 0.013(3) -0.005(3) -0.041(4)
N15 0.032(3) 0.035(3) 0.041(3) 0.000(2) 0.007(2) 0.001(2)
C26 0.031(3) 0.038(4) 0.037(3) 0.003(3) -0.001(2) 0.003(3)
C29 0.043(4) 0.043(4) 0.055(4) 0.000(3) 0.006(3) -0.005(3)
C41 0.051(4) 0.040(3) 0.043(3) -0.011(3) -0.009(3) -0.001(3)
C64 0.033(3) 0.035(3) 0.041(3) 0.004(2) 0.001(3) 0.002(3)
C74 0.044(4) 0.037(4) 0.065(4) 0.003(3) -0.004(3) -0.010(3)
O81 0.049(3) 0.041(3) 0.082(4) 0.004(3) -0.012(3) 0.002(2)
C83 0.031(3) 0.035(3) 0.043(3) 0.002(3) -0.003(3) 0.003(3)
C101 0.035(3) 0.032(3) 0.043(3) 0.002(3) -0.001(3) 0.000(3)
C104 0.027(3) 0.040(4) 0.044(3) -0.005(3) 0.006(3) -0.003(3)
O3 0.037(3) 0.057(3) 0.045(2) -0.007(2) 0.009(2) -0.004(2)
O4 0.040(3) 0.062(4) 0.065(3) -0.004(3) 0.012(2) -0.010(3)
C5 0.035(4) 0.043(4) 0.050(4) 0.007(3) 0.008(3) 0.002(3)
C6 0.045(4) 0.039(4) 0.038(3) 0.002(3) 0.002(3) -0.008(3)
C7 0.048(4) 0.041(4) 0.045(3) 0.006(3) -0.009(3) -0.009(3)
C8 0.085(7) 0.069(6) 0.071(5) -0.011(4) -0.007(5) 0.032(6)
C1 0.105(10) 0.050(6) 0.135(10) -0.015(6) 0.033(8) 0.008(6)
C13 0.166(14) 0.158(14) 0.042(5) 0.022(6) -0.010(6) -0.084(12)
C14 0.069(7) 0.117(10) 0.096(8) -0.007(7) 0.019(6) 0.034(7)
C15 0.082(8) 0.053(6) 0.124(10) 0.001(6) 0.003(7) 0.017(5)
C16 0.182(17) 0.130(13) 0.083(8) 0.013(8) -0.008(9) 0.100(13)
C3 0.071(6) 0.058(6) 0.076(6) -0.007(4) 0.006(5) 0.019(5)
C4 0.091(8) 0.095(8) 0.059(5) -0.017(5) 0.009(5) -0.022(7)
C2 0.052(4) 0.048(4) 0.050(4) -0.007(3) 0.016(3) -0.002(4)
C9 0.117(9) 0.052(5) 0.062(5) 0.000(4) 0.033(6) -0.012(6)

loop_
_atom_type_symbol
_atom_type_description
_atom_type_scat_dispersion_real
_atom_type_scat_dispersion_imag
_atom_type_scat_source
C C 0.0181 0.0091 'International Tables Vol C Tables 4.2.6.8 and 6.1.1.4'
H H 0.0000 0.0000 'International Tables Vol C Tables 4.2.6.8 and 6.1.1.4'
I I -0.3257 6.8362 'International Tables Vol C Tables 4.2.6.8 and 6.1.1.4'
N N 0.0311 0.0180 'International Tables Vol C Tables 4.2.6.8 and 6.1.1.4'
O O 0.0492 0.0322 'International Tables Vol C Tables 4.2.6.8 and 6.1.1.4'

loop_
_geom_angle_atom_site_label_1
_geom_angle_atom_site_label_2
_geom_angle_atom_site_label_3
_geom_angle
C10 C27 C12 116.7(6)
C10 C27 C26 62.2(5)
C10 C27 C7 121.3(6)
C26 C27 C12 118.7(5)
C7 C27 C12 110.2(6)
C7 C27 C26 120.7(6)
C104 O44 C8 122.2(6)
O1 C12 C27 124.3(7)
O1 C12 O81 126.6(7)
O81 C12 C27 109.1(6)
C27 C10 H10 115.8
C27 C10 C26 59.9(4)
C26 C10 H10 115.8
C104 C10 C27 121.1(6)
C104 C10 H10 115.8
C104 C10 C26 116.5(6)
C7 O12 C13 117.0(8)
C64 N15 C5 120.8(6)
C101 N15 C64 110.8(5)
C101 N15 C5 127.2(6)
C27 C26 C10 57.9(4)
C83 C26 C27 129.2(6)
C83 C26 C10 124.6(6)
C83 C26 C101 105.4(6)
C101 C26 C27 118.3(6)
C101 C26 C10 115.2(6)
C64 C29 H29 120.7
C64 C29 C74 118.6(7)
C74 C29 H29 120.7
C74 C41 I7 120.2(6)
C74 C41 C6 120.4(6)
C6 C41 I7 119.4(5)
C29 C64 N15 128.7(6)
C29 C64 C83 122.4(6)
C83 C64 N15 108.9(6)
C29 C74 C41 120.8(7)
C29 C74 H74 119.6
C41 C74 H74 119.6
C12 O81 C15 117.3(8)
C64 C83 C26 108.2(6)
C6 C83 C26 132.7(6)
C6 C83 C64 118.9(6)
O40 C101 N15 128.1(6)
O40 C101 C26 125.3(6)
N15 C101 C26 106.6(6)
O29 C104 O44 126.7(7)
O29 C104 C10 124.1(7)
O44 C104 C10 109.2(5)
C5 O3 C2 119.5(6)
O3 C5 N15 108.6(6)
O4 C5 N15 122.4(7)
O4 C5 O3 129.0(7)
C41 C6 H6 120.6
C83 C6 C41 118.9(6)
C83 C6 H6 120.6
O8 C7 C27 125.8(7)
O8 C7 O12 125.8(7)
O12 C7 C27 108.1(6)
O44 C8 C1 107.8(9)
O44 C8 C14 110.3(9)
O44 C8 C16 102.5(9)
C14 C8 C1 110.9(10)
C16 C8 C1 115.8(13)
C16 C8 C14 109.2(12)
C8 C1 H1A 109.5
C8 C1 H1B 109.5
C8 C1 H1C 109.5
H1A C1 H1B 109.5
H1A C1 H1C 109.5
H1B C1 H1C 109.5
O12 C13 H13A 109.5
O12 C13 H13B 109.5
O12 C13 H13C 109.5
H13A C13 H13B 109.5
H13A C13 H13C 109.5
H13B C13 H13C 109.5
C8 C14 H14A 109.5
C8 C14 H14B 109.5
C8 C14 H14C 109.5
H14A C14 H14B 109.5
H14A C14 H14C 109.5
H14B C14 H14C 109.5
O81 C15 H15A 109.5
O81 C15 H15B 109.5
O81 C15 H15C 109.5
H15A C15 H15B 109.5
H15A C15 H15C 109.5
H15B C15 H15C 109.5
C8 C16 H16A 109.5
C8 C16 H16B 109.5
C8 C16 H16C 109.5
H16A C16 H16B 109.5
H16A C16 H16C 109.5
H16B C16 H16C 109.5
H3A C3 H3B 109.5
H3A C3 H3C 109.5
H3B C3 H3C 109.5
C2 C3 H3A 109.5
C2 C3 H3B 109.5
C2 C3 H3C 109.5
H4A C4 H4B 109.5
H4A C4 H4C 109.5
H4B C4 H4C 109.5
C2 C4 H4A 109.5
C2 C4 H4B 109.5
C2 C4 H4C 109.5
O3 C2 C3 108.3(7)
O3 C2 C4 102.2(7)
O3 C2 C9 110.2(7)
C4 C2 C3 108.8(8)
C9 C2 C3 115.1(9)
C9 C2 C4 111.4(9)
C2 C9 H9A 109.5
C2 C9 H9B 109.5
C2 C9 H9C 109.5
H9A C9 H9B 109.5
H9A C9 H9C 109.5
H9B C9 H9C 109.5

loop_
_geom_bond_atom_site_label_1
_geom_bond_atom_site_label_2
_geom_bond_distance
I7 C41 2.081(6)
O1 C12 1.187(9)
C27 C12 1.536(10)
C27 C10 1.490(10)
C27 C26 1.522(9)
C27 C7 1.514(9)
O29 C104 1.209(9)
O40 C101 1.196(9)
O44 C104 1.304(9)
O44 C8 1.485(11)
C12 O81 1.305(10)
O8 C7 1.188(10)
C10 H10 0.9800
C10 C26 1.555(9)
C10 C104 1.475(9)
O12 C7 1.308(10)
O12 C13 1.441(10)
N15 C64 1.434(8)
N15 C101 1.372(9)
N15 C5 1.436(9)
C26 C83 1.466(10)
C26 C101 1.518(9)
C29 H29 0.9300
C29 C64 1.367(10)
C29 C74 1.372(11)
C41 C74 1.390(12)
C41 C6 1.398(10)
C64 C83 1.396(9)
C74 H74 0.9300
O81 C15 1.428(12)
C83 C6 1.387(10)
O3 C5 1.322(9)
O3 C2 1.488(8)
O4 C5 1.174(10)
C6 H6 0.9300
C8 C1 1.546(18)
C8 C14 1.529(17)
C8 C16 1.492(16)
C1 H1A 0.9600
C1 H1B 0.9600
C1 H1C 0.9600
C13 H13A 0.9600
C13 H13B 0.9600
C13 H13C 0.9600
C14 H14A 0.9600
C14 H14B 0.9600
C14 H14C 0.9600
C15 H15A 0.9600
C15 H15B 0.9600
C15 H15C 0.9600
C16 H16A 0.9600
C16 H16B 0.9600
C16 H16C 0.9600
C3 H3A 0.9600
C3 H3B 0.9600
C3 H3C 0.9600
C3 C2 1.518(13)
C4 H4A 0.9600
C4 H4B 0.9600
C4 H4C 0.9600
C4 C2 1.509(13)
C2 C9 1.492(12)
C9 H9A 0.9600
C9 H9B 0.9600
C9 H9C 0.9600

loop_
_geom_torsion_atom_site_label_1
_geom_torsion_atom_site_label_2
_geom_torsion_atom_site_label_3
_geom_torsion_atom_site_label_4
_geom_torsion
I7 C41 C74 C29 -179.9(6)
I7 C41 C6 C83 179.5(5)
O1 C12 O81 C15 -1.6(12)
C27 C12 O81 C15 176.5(8)
C27 C10 C26 C83 -118.2(7)
C27 C10 C26 C101 108.8(6)
C27 C10 C104 O29 -6.2(11)
C27 C10 C104 O44 173.9(6)
C27 C26 C83 C64 151.5(7)
C27 C26 C83 C6 -33.1(12)
C27 C26 C101 O40 25.3(10)
C27 C26 C101 N15 -154.5(6)
C12 C27 C10 C26 -110.0(7)
C12 C27 C10 C104 145.4(6)
C12 C27 C26 C10 106.9(7)
C12 C27 C26 C83 -142.4(7)
C12 C27 C26 C101 3.4(9)
C12 C27 C7 O8 118.8(9)
C12 C27 C7 O12 -56.4(8)
C10 C27 C12 O1 -33.2(10)
C10 C27 C12 O81 148.7(6)
C10 C27 C26 C83 110.7(8)
C10 C27 C26 C101 -103.5(6)
C10 C27 C7 O8 -99.7(10)
C10 C27 C7 O12 85.2(9)
C10 C26 C83 C64 -134.2(6)
C10 C26 C83 C6 41.2(11)
C10 C26 C101 O40 -40.3(10)
C10 C26 C101 N15 139.9(6)
N15 C64 C83 C26 -2.5(7)
N15 C64 C83 C6 -178.6(6)
C26 C27 C12 O1 -104.5(8)
C26 C27 C12 O81 77.4(7)
C26 C27 C10 C104 -104.7(7)
C26 C27 C7 O8 -25.6(12)
C26 C27 C7 O12 159.3(7)
C26 C10 C104 O29 -75.5(9)
C26 C10 C104 O44 104.6(7)
C26 C83 C6 C41 -174.1(7)
C29 C64 C83 C26 175.2(7)
C29 C64 C83 C6 -0.9(11)
C64 N15 C101 O40 -179.9(7)
C64 N15 C101 C26 -0.1(7)
C64 N15 C5 O3 -163.6(6)
C64 N15 C5 O4 16.9(11)
C64 C29 C74 C41 -0.3(12)
C64 C83 C6 C41 0.9(10)
C74 C29 C64 N15 177.8(7)
C74 C29 C64 C83 0.6(12)
C74 C41 C6 C83 -0.6(11)
C83 C26 C101 O40 178.4(7)
C83 C26 C101 N15 -1.4(7)
C101 N15 C64 C29 -175.9(7)
C101 N15 C64 C83 1.6(8)
C101 N15 C5 O3 29.8(10)
C101 N15 C5 O4 -149.7(8)
C101 C26 C83 C64 2.3(7)
C101 C26 C83 C6 177.8(7)
C104 O44 C8 C1 63.0(12)
C104 O44 C8 C14 -58.1(12)
C104 O44 C8 C16 -174.3(12)
C104 C10 C26 C27 112.2(6)
C104 C10 C26 C83 -6.0(9)
C104 C10 C26 C101 -138.9(6)
C5 N15 C64 C29 15.4(11)
C5 N15 C64 C83 -167.1(6)
C5 N15 C101 O40 -12.1(12)
C5 N15 C101 C26 167.7(6)
C5 O3 C2 C3 62.7(9)
C5 O3 C2 C4 177.4(8)
C5 O3 C2 C9 -64.1(10)
C6 C41 C74 C29 0.3(12)
C7 C27 C12 O1 110.3(8)
C7 C27 C12 O81 -67.8(7)
C7 C27 C10 C26 110.8(7)
C7 C27 C10 C104 6.1(10)
C7 C27 C26 C10 -111.7(7)
C7 C27 C26 C83 -1.0(11)
C7 C27 C26 C101 144.9(7)
C8 O44 C104 O29 3.4(13)
C8 O44 C104 C10 -176.7(8)
C13 O12 C7 C27 -174.4(11)
C13 O12 C7 O8 10.5(17)
C2 O3 C5 N15 -172.3(6)
C2 O3 C5 O4 7.2(12)
